data_7003978
loop_
_publ_author_name
'Dureen, Meghan A.'
'Stephan, Douglas W.'

_publ_section_title
;
 Biphenylamide ligand complexes of Li and Al: hemilabile arene donors?
;
_journal_issue 35
_journal_name_full 'Dalton Transactions'
_journal_page_first 4723
_journal_page_last 4731
_journal_paper_doi 10.1039/b801772g
_journal_year 2008
_chemical_formula_sum 'C54 H42 Li2 N2'
_chemical_formula_weight 732.82
_space_group_IT_number 70
_symmetry_cell_setting orthorhombic
_symmetry_space_group_name_Hall '-F 2uv 2vw'
_symmetry_space_group_name_H-M 'F d d d :2'
_atom_sites_solution_hydrogens geom
_atom_sites_solution_primary direct
_atom_sites_solution_secondary difmap
_audit_creation_method SHELXL-97
_cell_angle_alpha 90.00
_cell_angle_beta 90.00
_cell_angle_gamma 90.00
_cell_formula_units_Z 8
_cell_length_a 13.960(3)
_cell_length_b 22.820(5)
_cell_length_c 24.218(5)
_cell_measurement_temperature 173(2)
_cell_measurement_theta_max 25.0
_cell_measurement_theta_min 2.0
_cell_volume 7715(3)
_computing_structure_refinement 'SHELXL-97 (Sheldrick, 1997)'
_computing_structure_solution 'SHELXS-97 (Sheldrick, 1990)'
_diffrn_ambient_temperature 173(2)
_diffrn_measured_fraction_theta_full 0.997
_diffrn_measured_fraction_theta_max 0.997
_diffrn_radiation_monochromator graphite
_diffrn_radiation_source 'fine-focus sealed tube'
_diffrn_radiation_type MoK\a
_diffrn_radiation_wavelength 0.71073
_diffrn_reflns_av_R_equivalents 0.0464
_diffrn_reflns_av_sigmaI/netI 0.0211
_diffrn_reflns_limit_h_max 15
_diffrn_reflns_limit_h_min -15
_diffrn_reflns_limit_k_max 25
_diffrn_reflns_limit_k_min -25
_diffrn_reflns_limit_l_max 26
_diffrn_reflns_limit_l_min -26
_diffrn_reflns_number 15204
_diffrn_reflns_theta_full 23.29
_diffrn_reflns_theta_max 23.29
_diffrn_reflns_theta_min 3.05
_exptl_absorpt_coefficient_mu 0.072
_exptl_absorpt_correction_T_max 1.0000
_exptl_absorpt_correction_T_min 0.699412
_exptl_absorpt_correction_type empirical
_exptl_crystal_density_diffrn 1.262
_exptl_crystal_density_method 'not measured'
_exptl_crystal_F_000 3088
_exptl_crystal_size_max 0.21
_exptl_crystal_size_mid 0.18
_exptl_crystal_size_min 0.17
_refine_diff_density_max 0.138
_refine_diff_density_min -0.145
_refine_diff_density_rms 0.027
_refine_ls_extinction_method none
_refine_ls_goodness_of_fit_ref 1.033
_refine_ls_hydrogen_treatment mixed
_refine_ls_matrix_type full
_refine_ls_number_parameters 133
_refine_ls_number_reflns 1399
_refine_ls_number_restraints 0
_refine_ls_restrained_S_all 1.033
_refine_ls_R_factor_all 0.0447
_refine_ls_R_factor_gt 0.0339
_refine_ls_shift/su_max 0.000
_refine_ls_shift/su_mean 0.000
_refine_ls_structure_factor_coef Fsqd
_refine_ls_weighting_details 'calc w=1/[\s^2^(Fo^2^)+(0.0431P)^2^+6.7791P] where P=(Fo^2^+2Fc^2^)/3'
_refine_ls_weighting_scheme calc
_refine_ls_wR_factor_gt 0.0802
_refine_ls_wR_factor_ref 0.0863
_reflns_number_gt 1181
_reflns_number_total 1399
_reflns_threshold_expression >2sigma(I)
_cod_data_source_file b801772g.txt
_cod_data_source_block (2-C6H4-Ph)2NLi
_cod_depositor_comments
;

2018-12-19
formula fixed to be consistent with given Z value
                 miguel
;
_cod_original_formula_sum 'C27 H21 Li N'
_cod_original_formula_weight 654.71
_cod_original_sg_symbol_H-M Fddd
_cod_database_code 7003978

loop_
_symmetry_equiv_pos_as_xyz
'x, y, z'
'-x+3/4, -y+3/4, z'
'-x+3/4, y, -z+3/4'
'x, -y+3/4, -z+3/4'
'x, y+1/2, z+1/2'
'-x+3/4, -y+5/4, z+1/2'
'-x+3/4, y+1/2, -z+5/4'
'x, -y+5/4, -z+5/4'
'x+1/2, y, z+1/2'
'-x+5/4, -y+3/4, z+1/2'
'-x+5/4, y, -z+5/4'
'x+1/2, -y+3/4, -z+5/4'
'x+1/2, y+1/2, z'
'-x+5/4, -y+5/4, z'
'-x+5/4, y+1/2, -z+3/4'
'x+1/2, -y+5/4, -z+3/4'
'-x, -y, -z'
'x-3/4, y-3/4, -z'
'x-3/4, -y, z-3/4'
'-x, y-3/4, z-3/4'
'-x, -y+1/2, -z+1/2'
'x-3/4, y-1/4, -z+1/2'
'x-3/4, -y+1/2, z-1/4'
'-x, y-1/4, z-1/4'
'-x+1/2, -y, -z+1/2'
'x-1/4, y-3/4, -z+1/2'
'x-1/4, -y, z-1/4'
'-x+1/2, y-3/4, z-1/4'
'-x+1/2, -y+1/2, -z'
'x-1/4, y-1/4, -z'
'x-1/4, -y+1/2, z-3/4'
'-x+1/2, y-1/4, z-3/4'

loop_
_atom_site_label
_atom_site_type_symbol
_atom_site_fract_x
_atom_site_fract_y
_atom_site_fract_z
_atom_site_U_iso_or_equiv
_atom_site_adp_type
_atom_site_occupancy
_atom_site_symmetry_multiplicity
_atom_site_calc_flag
_atom_site_refinement_flags
_atom_site_disorder_assembly
_atom_site_disorder_group
Li1 Li 0.6250 0.1250 0.07387(15) 0.0360(9) Uani 1 2 d S . .
N1 N 0.6250 0.05520(7) 0.1250 0.0303(4) Uani 1 2 d S . .
C1 C 0.54032(11) 0.02211(6) 0.12950(6) 0.0294(4) Uani 1 1 d . . .
C2 C 0.45645(11) 0.03597(6) 0.09973(6) 0.0304(4) Uani 1 1 d . . .
C3 C 0.37152(11) 0.00612(7) 0.11137(6) 0.0359(4) Uani 1 1 d . . .
H3A H 0.3150 0.0166 0.0919 0.043 Uiso 1 1 calc R . .
C4 C 0.36699(12) -0.03805(7) 0.15023(7) 0.0390(4) Uani 1 1 d . . .
H4A H 0.3081 -0.0573 0.1579 0.047 Uiso 1 1 calc R . .
C5 C 0.45004(11) -0.05368(7) 0.17767(6) 0.0375(4) Uani 1 1 d . . .
H5A H 0.4488 -0.0848 0.2037 0.045 Uiso 1 1 calc R . .
C6 C 0.53428(11) -0.02442(6) 0.16753(6) 0.0340(4) Uani 1 1 d . . .
H6A H 0.5904 -0.0360 0.1868 0.041 Uiso 1 1 calc R . .
C7 C 0.45397(11) 0.07930(6) 0.05347(6) 0.0304(4) Uani 1 1 d . . .
C8 C 0.51732(11) 0.07520(7) 0.00894(6) 0.0334(4) Uani 1 1 d . . .
H8A H 0.5678 0.0473 0.0100 0.040 Uiso 1 1 calc R . .
C9 C 0.50749(11) 0.11135(7) -0.03677(7) 0.0391(4) Uani 1 1 d . . .
H9A H 0.5500 0.1072 -0.0672 0.047 Uiso 1 1 calc R . .
C10 C 0.43631(12) 0.15327(7) -0.03830(7) 0.0439(5) Uani 1 1 d . . .
H10A H 0.4304 0.1784 -0.0694 0.053 Uiso 1 1 calc R . .
C11 C 0.37399(12) 0.15838(7) 0.00535(7) 0.0426(4) Uani 1 1 d . . .
H11A H 0.3251 0.1873 0.0045 0.051 Uiso 1 1 calc R . .
C12 C 0.38223(12) 0.12155(7) 0.05044(6) 0.0373(4) Uani 1 1 d . . .
H12A H 0.3379 0.1252 0.0800 0.045 Uiso 1 1 calc R . .
C13 C 0.12478(19) 0.09557(13) 0.07689(10) 0.0949(10) Uani 1 1 d . . .
H13A H 0.1243 0.0748 0.0429 0.114 Uiso 1 1 calc R . .
C14 C 0.1250 0.06577(17) 0.1250 0.0904(12) Uani 1 2 d S . .
H14A H 0.1250 0.0241 0.1250 0.109 Uiso 1 2 calc SR . .

loop_
_atom_site_aniso_label
_atom_site_aniso_U_11
_atom_site_aniso_U_22
_atom_site_aniso_U_33
_atom_site_aniso_U_23
_atom_site_aniso_U_13
_atom_site_aniso_U_12
Li1 0.039(2) 0.0306(19) 0.038(2) 0.000 0.000 -0.0025(16)
N1 0.0272(10) 0.0262(9) 0.0374(10) 0.000 -0.0021(8) 0.000
C1 0.0317(8) 0.0256(8) 0.0310(8) -0.0032(6) 0.0009(7) -0.0002(7)
C2 0.0311(9) 0.0271(8) 0.0328(8) -0.0030(7) 0.0018(7) 0.0002(7)
C3 0.0304(9) 0.0364(9) 0.0410(10) -0.0016(8) 0.0005(7) -0.0004(7)
C4 0.0354(10) 0.0379(9) 0.0438(10) 0.0013(8) 0.0072(8) -0.0066(7)
C5 0.0446(10) 0.0314(9) 0.0366(9) 0.0037(7) 0.0038(8) -0.0036(8)
C6 0.0368(10) 0.0301(8) 0.0350(9) 0.0010(7) -0.0022(7) 0.0012(7)
C7 0.0291(8) 0.0285(8) 0.0335(8) -0.0041(7) -0.0050(7) -0.0042(7)
C8 0.0301(9) 0.0330(9) 0.0371(9) -0.0025(7) -0.0038(7) -0.0029(7)
C9 0.0378(10) 0.0438(10) 0.0356(9) 0.0005(8) 0.0003(7) -0.0086(8)
C10 0.0516(11) 0.0402(10) 0.0398(10) 0.0077(8) -0.0080(8) -0.0063(8)
C11 0.0465(10) 0.0356(10) 0.0458(10) 0.0007(8) -0.0087(8) 0.0080(8)
C12 0.0382(9) 0.0384(9) 0.0351(9) -0.0028(8) -0.0026(7) 0.0035(8)
C13 0.0581(14) 0.159(3) 0.0680(15) -0.0406(16) 0.0191(14) -0.023(2)
C14 0.0435(19) 0.085(3) 0.143(4) 0.000 0.036(2) 0.000

loop_
_atom_type_symbol
_atom_type_description
_atom_type_scat_dispersion_real
_atom_type_scat_dispersion_imag
_atom_type_scat_source
C C 0.0033 0.0016 'International Tables Vol C Tables 4.2.6.8 and 6.1.1.4'
H H 0.0000 0.0000 'International Tables Vol C Tables 4.2.6.8 and 6.1.1.4'
Li Li -0.0003 0.0001 'International Tables Vol C Tables 4.2.6.8 and 6.1.1.4'
N N 0.0061 0.0033 'International Tables Vol C Tables 4.2.6.8 and 6.1.1.4'

loop_
_geom_angle_atom_site_label_1
_geom_angle_atom_site_label_2
_geom_angle_atom_site_label_3
_geom_angle
_geom_angle_site_symmetry_1
_geom_angle_site_symmetry_3
_geom_angle_publ_flag
N1 Li1 N1 104.28(18) 14_545 . ?
N1 Li1 C8 139.36(4) 14_545 . ?
N1 Li1 C8 91.58(5) . . ?
N1 Li1 C8 91.58(5) 14_545 14_545 ?
N1 Li1 C8 139.36(4) . 14_545 ?
C8 Li1 C8 100.31(15) . 14_545 ?
N1 Li1 Li1 52.14(9) 14_545 11_554 ?
N1 Li1 Li1 52.14(9) . 11_554 ?
C8 Li1 Li1 129.84(8) . 11_554 ?
C8 Li1 Li1 129.84(8) 14_545 11_554 ?
N1 Li1 C7 115.14(6) 14_545 . ?
N1 Li1 C7 78.69(4) . . ?
C8 Li1 C7 31.47(5) . . ?
C8 Li1 C7 127.89(15) 14_545 . ?
Li1 Li1 C7 100.74(8) 11_554 . ?
N1 Li1 C7 78.69(4) 14_545 14_545 ?
N1 Li1 C7 115.14(6) . 14_545 ?
C8 Li1 C7 127.89(15) . 14_545 ?
C8 Li1 C7 31.47(5) 14_545 14_545 ?
Li1 Li1 C7 100.74(9) 11_554 14_545 ?
C7 Li1 C7 158.52(17) . 14_545 ?
C1 N1 C1 115.09(16) 11_554 . ?
C1 N1 Li1 118.11(7) 11_554 11_554 ?
C1 N1 Li1 112.09(7) . 11_554 ?
C1 N1 Li1 112.09(7) 11_554 . ?
C1 N1 Li1 118.12(7) . . ?
Li1 N1 Li1 75.72(18) 11_554 . ?
N1 C1 C6 120.38(13) . . ?
N1 C1 C2 122.51(13) . . ?
C6 C1 C2 116.97(14) . . ?
C3 C2 C1 119.49(14) . . ?
C3 C2 C7 117.03(13) . . ?
C1 C2 C7 123.40(13) . . ?
C4 C3 C2 122.19(15) . . ?
C3 C4 C5 118.53(15) . . ?
C6 C5 C4 120.39(15) . . ?
C5 C6 C1 122.31(15) . . ?
C12 C7 C8 117.45(14) . . ?
C12 C7 C2 120.95(14) . . ?
C8 C7 C2 121.28(13) . . ?
C12 C7 Li1 112.66(10) . . ?
C8 C7 Li1 66.45(11) . . ?
C2 C7 Li1 95.72(11) . . ?
C9 C8 C7 120.87(15) . . ?
C9 C8 Li1 107.25(11) . . ?
C7 C8 Li1 82.08(11) . . ?
C10 C9 C8 120.32(16) . . ?
C11 C10 C9 119.62(15) . . ?
C10 C11 C12 120.22(16) . . ?
C11 C12 C7 121.49(15) . . ?
C13 C13 C14 120.27(18) 14_445 . ?
C13 C14 C13 119.5(4) . 11_454 ?

loop_
_geom_bond_atom_site_label_1
_geom_bond_atom_site_label_2
_geom_bond_distance
_geom_bond_site_symmetry_2
_geom_bond_publ_flag
Li1 N1 2.017(3) 14_545 ?
Li1 N1 2.017(3) . ?
Li1 C8 2.454(3) . ?
Li1 C8 2.454(3) 14_545 ?
Li1 Li1 2.476(7) 11_554 ?
Li1 C7 2.6518(16) . ?
Li1 C7 2.6518(16) 14_545 ?
N1 C1 1.4069(17) 11_554 ?
N1 C1 1.4069(17) . ?
N1 Li1 2.017(3) 11_554 ?
C1 C6 1.408(2) . ?
C1 C2 1.411(2) . ?
C2 C3 1.396(2) . ?
C2 C7 1.495(2) . ?
C3 C4 1.381(2) . ?
C4 C5 1.383(2) . ?
C5 C6 1.375(2) . ?
C7 C12 1.392(2) . ?
C7 C8 1.398(2) . ?
C8 C9 1.388(2) . ?
C9 C10 1.380(2) . ?
C10 C11 1.374(2) . ?
C11 C12 1.383(2) . ?
C13 C13 1.343(6) 14_445 ?
C13 C14 1.349(3) . ?
C14 C13 1.349(3) 11_454 ?
